data_7100921
loop_
_publ_author_name
'Xie, Jian-Wu'
'Yue, Lei'
'Xue, Dong'
'Ma, Xiao-Li'
'Chen, Ying-Chun'
'Wu, Yong'
'Zhu, Jin'
'Deng, Jin-Gen'

_publ_section_title
;
Organocatalytic and Direct Asymmetric Vinylogous Michael 
Addition of \a,\a-Dicyanoolefins to \a,\b-Unsaturated Aldehydes
;
_journal_name_full 'Chemical Communications'
_journal_page_first 1563
_journal_page_last 1565
_journal_paper_doi 10.1039/b600647g
_journal_year 2006
_chemical_formula_sum 'C16 H14 N2 O S'
_chemical_formula_weight 282.35
_space_group_IT_number 4
_symmetry_cell_setting monoclinic
_symmetry_space_group_name_Hall 'P 2yb'
_symmetry_space_group_name_H-M 'P 1 21 1'
_cell_angle_alpha 90.00
_cell_angle_beta 97.25(1)
_cell_angle_gamma 90.00
_cell_formula_units_Z 2
_cell_length_a 7.534(1)
_cell_length_b 7.610(1)
_cell_length_c 12.685(1)
_cell_measurement_temperature 296(2)
_cell_volume 721.52(14)
_diffrn_ambient_temperature 296(2)
_exptl_crystal_density_diffrn 1.300
_cod_depositor_comments
;
The following automatic conversions were performed:
'_symmetry_cell_setting' value 'Monoclinic' changed to 'monoclinic'
according to '/home/saulius/struct/CIF-dictionaries/cif_core.dic'
dictionary named 'cif_core.dic' version 2.4.1 from 2010-06-29.

Automatic conversion script
Id: cif_fix_enum 1527 2010-12-29 10:47:43Z saulius 
;
_cod_original_sg_symbol_H-M 'P 21'
_cod_database_code 7100921

loop_
_symmetry_equiv_pos_as_xyz
'x, y, z'
'-x, y+1/2, -z'

loop_
_atom_site_label
_atom_site_type_symbol
_atom_site_fract_x
_atom_site_fract_y
_atom_site_fract_z
_atom_site_U_iso_or_equiv
_atom_site_adp_type
_atom_site_occupancy
_atom_site_symmetry_multiplicity
_atom_site_calc_flag
_atom_site_refinement_flags
_atom_site_disorder_assembly
_atom_site_disorder_group
S S 0.95450(9) 0.14273(8) 0.11199(4) 0.0673(2) Uani 1 1 d . . .
O O 0.4373(2) 0.4601(3) 0.20959(16) 0.0751(5) Uani 1 1 d . . .
N1 N 0.5965(4) -0.0865(3) 0.4971(2) 0.0962(8) Uani 1 1 d . . .
N2 N 0.9059(4) 0.3726(3) 0.57325(19) 0.0945(8) Uani 1 1 d . . .
C1 C 0.7436(3) 0.0723(3) 0.13839(16) 0.0533(5) Uani 1 1 d . . .
C2 C 0.6423(5) -0.0241(3) 0.05788(19) 0.0807(9) Uani 1 1 d . . .
H2 H 0.6908 -0.0489 -0.0043 0.097 Uiso 1 1 calc R . .
C3 C 0.4759(5) -0.0819(4) 0.0686(3) 0.0972(12) Uani 1 1 d . . .
H3 H 0.4119 -0.1468 0.0144 0.117 Uiso 1 1 calc R . .
C4 C 0.3998(4) -0.0441(3) 0.1610(3) 0.0856(10) Uani 1 1 d . . .
H4 H 0.2847 -0.0822 0.1683 0.103 Uiso 1 1 calc R . .
C5 C 0.4960(3) 0.0492(3) 0.2405(2) 0.0600(6) Uani 1 1 d . . .
H5 H 0.4444 0.0753 0.3015 0.072 Uiso 1 1 calc R . .
C6 C 0.6707(2) 0.1068(2) 0.23271(14) 0.0427(5) Uani 1 1 d . . .
C7 C 0.7704(2) 0.2080(2) 0.31928(13) 0.0364(4) Uani 1 1 d . . .
C8 C 0.9050(2) 0.3402(2) 0.29057(14) 0.0383(4) Uani 1 1 d . . .
H8 H 0.9659 0.3882 0.3572 0.046 Uiso 1 1 calc R . .
C9 C 1.0430(3) 0.2343(3) 0.23879(16) 0.0505(5) Uani 1 1 d . . .
H9A H 1.0872 0.1396 0.2861 0.061 Uiso 1 1 calc R . .
H9B H 1.1434 0.3098 0.2293 0.061 Uiso 1 1 calc R . .
C10 C 0.7516(3) 0.1783(3) 0.42319(14) 0.0459(5) Uani 1 1 d . . .
C11 C 0.6599(3) 0.0309(3) 0.46153(18) 0.0622(6) Uani 1 1 d . . .
C12 C 0.8391(3) 0.2881(3) 0.50603(16) 0.0593(6) Uani 1 1 d . . .
C13 C 0.8233(3) 0.4964(2) 0.22374(15) 0.0441(4) Uani 1 1 d . . .
H13 H 0.7502 0.4497 0.1606 0.053 Uiso 1 1 calc R . .
C14 C 0.9699(3) 0.6115(3) 0.18725(19) 0.0693(7) Uani 1 1 d . . .
H14A H 1.0470 0.6533 0.2481 0.083 Uiso 1 1 calc R . .
H14B H 0.9164 0.7098 0.1478 0.083 Uiso 1 1 calc R . .
H14C H 1.0385 0.5439 0.1429 0.083 Uiso 1 1 calc R . .
C15 C 0.7023(3) 0.6055(3) 0.28696(17) 0.0533(5) Uani 1 1 d . . .
H15A H 0.7462 0.5934 0.3618 0.064 Uiso 1 1 calc R . .
H15B H 0.7153 0.7281 0.2684 0.064 Uiso 1 1 calc R . .
C16 C 0.5088(3) 0.5629(3) 0.2725(2) 0.0593(6) Uani 1 1 d . . .
H16 H 0.4371 0.6209 0.3160 0.071 Uiso 1 1 calc R . .

loop_
_atom_site_aniso_label
_atom_site_aniso_U_11
_atom_site_aniso_U_22
_atom_site_aniso_U_33
_atom_site_aniso_U_23
_atom_site_aniso_U_13
_atom_site_aniso_U_12
S 0.0940(4) 0.0590(4) 0.0543(3) -0.0016(3) 0.0304(3) 0.0162(4)
O 0.0607(10) 0.0669(11) 0.0977(13) 0.0027(11) 0.0103(9) -0.0047(9)
N1 0.136(2) 0.0716(14) 0.0927(17) 0.0034(14) 0.0597(16) -0.0267(16)
N2 0.140(2) 0.0883(18) 0.0517(11) -0.0125(12) -0.0009(13) -0.0243(17)
C1 0.0763(14) 0.0349(10) 0.0452(10) 0.0002(8) -0.0065(10) 0.0115(10)
C2 0.136(3) 0.0474(13) 0.0493(13) -0.0070(11) -0.0232(15) 0.0111(17)
C3 0.122(3) 0.0495(15) 0.099(2) -0.0094(16) -0.069(2) 0.0013(17)
C4 0.0669(17) 0.0431(14) 0.133(3) 0.0013(17) -0.0418(18) -0.0012(13)
C5 0.0492(12) 0.0369(10) 0.0893(17) -0.0031(11) -0.0092(11) 0.0034(10)
C6 0.0436(10) 0.0298(10) 0.0520(10) -0.0028(8) -0.0046(8) 0.0062(8)
C7 0.0359(9) 0.0302(8) 0.0433(9) -0.0006(7) 0.0061(7) 0.0064(7)
C8 0.0374(9) 0.0412(10) 0.0352(9) 0.0016(8) 0.0005(7) -0.0003(8)
C9 0.0475(11) 0.0461(12) 0.0601(12) 0.0092(10) 0.0158(9) 0.0074(9)
C10 0.0534(11) 0.0401(10) 0.0463(10) -0.0023(9) 0.0149(8) -0.0016(9)
C11 0.0854(16) 0.0505(13) 0.0570(13) -0.0060(11) 0.0334(12) -0.0057(13)
C12 0.0837(15) 0.0542(12) 0.0414(10) -0.0025(10) 0.0129(11) -0.0103(12)
C13 0.0539(11) 0.0376(10) 0.0401(9) 0.0009(8) 0.0035(8) 0.0055(9)
C14 0.0908(17) 0.0480(13) 0.0734(14) 0.0166(11) 0.0268(13) 0.0034(13)
C15 0.0607(12) 0.0402(12) 0.0586(11) -0.0020(9) 0.0059(9) 0.0106(10)
C16 0.0663(14) 0.0513(13) 0.0634(13) 0.0121(11) 0.0202(11) 0.0104(12)

loop_
_geom_bond_atom_site_label_1
_geom_bond_atom_site_label_2
_geom_bond_distance
_geom_bond_site_symmetry_2
_geom_bond_publ_flag
S C1 1.749(3) . ?
S C9 1.802(2) . ?
O C16 1.196(3) . ?
N1 C11 1.133(3) . ?
N2 C12 1.134(3) . ?
C1 C2 1.403(3) . ?
C1 C6 1.403(3) . ?
C2 C3 1.351(4) . ?
C2 H2 0.9300 . ?
C3 C4 1.398(5) . ?
C3 H3 0.9300 . ?
C4 C5 1.365(4) . ?
C4 H4 0.9300 . ?
C5 C6 1.402(3) . ?
C5 H5 0.9300 . ?
C6 C7 1.468(2) . ?
C7 C10 1.362(2) . ?
C7 C8 1.505(2) . ?
C8 C9 1.528(3) . ?
C8 C13 1.542(2) . ?
C8 H8 0.9800 . ?
C9 H9A 0.9700 . ?
C9 H9B 0.9700 . ?
C10 C11 1.434(3) . ?
C10 C12 1.436(3) . ?
C13 C14 1.526(3) . ?
C13 C15 1.533(3) . ?
C13 H13 0.9800 . ?
C14 H14A 0.9600 . ?
C14 H14B 0.9600 . ?
C14 H14C 0.9600 . ?
C15 C16 1.481(3) . ?
C15 H15A 0.9700 . ?
C15 H15B 0.9700 . ?
C16 H16 0.9300 . ?

loop_
_cod_related_entry_id
_cod_related_entry_database
_cod_related_entry_code
1 ChemSpider 21183850
